data_7207997
loop_
_publ_author_name
'Mishra, Shashank'
'Jeanneau, Erwann'
'Ledoux, Gilles'
'Daniele, St\'ephane'

_publ_section_title
;
 Solid-state structural transformations in metal organic-inorganic hybrids
 constructed from terbium(iii) complexes and iodocuprate clusters
;
_journal_issue 11
_journal_name_full CrystEngComm
_journal_page_first 3894
_journal_paper_doi 10.1039/c2ce25120e
_journal_volume 14
_journal_year 2012
_chemical_formula_moiety 'C16 H48 O8 S8 Tb, I3, 2(I)'
_chemical_formula_sum 'C16 H48 I5 O8 S8 Tb'
_chemical_formula_weight 1418.53
_space_group_IT_number 60
_symmetry_cell_setting orthorhombic
_symmetry_space_group_name_Hall '-P 2ac 2b'
_symmetry_space_group_name_H-M 'P b n a'
_atom_sites_solution_hydrogens geom
_atom_sites_solution_primary direct
_audit_creation_date 11-01-31
_audit_creation_method CRYSTALS_ver_14.11
_cell_angle_alpha 90
_cell_angle_beta 90
_cell_angle_gamma 90
_cell_formula_units_Z 4
_cell_length_a 19.4740(10)
_cell_length_b 18.5970(10)
_cell_length_c 12.222(2)
_cell_measurement_reflns_used 6773
_cell_measurement_temperature 110
_cell_measurement_theta_max 30.0387
_cell_measurement_theta_min 3.4453
_cell_volume 4426.3(8)
_computing_cell_refinement
;
CrysAlisPro, Agilent Technologies,
Version 1.171.34.46 (release 25-11-2010 CrysAlis171 .NET)
(compiled Nov 25 2010,17:55:46)
;
_computing_data_collection
;
CrysAlisPro, Agilent Technologies,
Version 1.171.34.46 (release 25-11-2010 CrysAlis171 .NET)
(compiled Nov 25 2010,17:55:46)
;
_computing_data_reduction
;
CrysAlisPro, Agilent Technologies,
Version 1.171.34.46 (release 25-11-2010 CrysAlis171 .NET)
(compiled Nov 25 2010,17:55:46)
;
_computing_molecular_graphics 'CAMERON (Watkin et al., 1996)'
_computing_publication_material 'CRYSTALS (Betteridge et al., 2003)'
_computing_structure_refinement 'CRYSTALS (Betteridge et al., 2003)'
_computing_structure_solution 'SIR97 (Altomare et al., 1999)'
_diffrn_ambient_temperature 110
_diffrn_detector_area_resol_mean 10.4685
_diffrn_measured_fraction_theta_full 0.996
_diffrn_measured_fraction_theta_max 0.851
_diffrn_measurement_device_type 'Xcalibur, Atlas, Gemini ultra'
_diffrn_measurement_method '\w scans'
_diffrn_radiation_monochromator graphite
_diffrn_radiation_source 'Enhance (Mo) X-ray Source'
_diffrn_radiation_type 'Mo K\a'
_diffrn_radiation_wavelength 0.7107
_diffrn_reflns_av_R_equivalents 0.055
_diffrn_reflns_limit_h_max 25
_diffrn_reflns_limit_h_min -26
_diffrn_reflns_limit_k_max 24
_diffrn_reflns_limit_k_min -25
_diffrn_reflns_limit_l_max 15
_diffrn_reflns_limit_l_min -12
_diffrn_reflns_number 15199
_diffrn_reflns_theta_full 26.309
_diffrn_reflns_theta_max 29.560
_diffrn_reflns_theta_min 3.458
_diffrn_standards_number 0
_exptl_absorpt_coefficient_mu 5.493
_exptl_absorpt_correction_T_max 0.374
_exptl_absorpt_correction_T_min 0.215
_exptl_absorpt_correction_type analytical
_exptl_absorpt_process_details
;
CrysAlisPro, Agilent Technologies,
Version 1.171.34.46 (release 25-11-2010 CrysAlis171 .NET)
(compiled Nov 25 2010,17:55:46)
Analytical numeric absorption correction using a multifaceted crystal
model based on expressions derived by R.C. Clark & J.S. Reid.
(Clark, R. C. & Reid, J. S. (1995). Acta Cryst. A51, 887-897)
;
_exptl_crystal_colour purple
_exptl_crystal_density_diffrn 2.129
_exptl_crystal_density_method 'not measured'
_exptl_crystal_description block
_exptl_crystal_F_000 2664
_exptl_crystal_size_max 0.481
_exptl_crystal_size_mid 0.280
_exptl_crystal_size_min 0.266
_refine_diff_density_max 4.81
_refine_diff_density_min -6.49
_refine_ls_extinction_coef 37(3)
_refine_ls_extinction_method 'Larson (1970), Equation 22'
_refine_ls_goodness_of_fit_ref 1.0551
_refine_ls_hydrogen_treatment none
_refine_ls_matrix_type full
_refine_ls_number_parameters 174
_refine_ls_number_reflns 5276
_refine_ls_number_restraints 6
_refine_ls_R_factor_all 0.1141
_refine_ls_R_factor_gt 0.1006
_refine_ls_shift/su_max 0.0003862
_refine_ls_shift/su_mean 0.0000249
_refine_ls_structure_factor_coef Fsqd
_refine_ls_weighting_details
;
Method, part 1, Chebychev polynomial, (Watkin, 1994, Prince, 1982)
[weight] = 1.0/[A~0~*T~0~(x)+A~1~*T~1~(x) ... +A~n-1~]*T~n-1~(x)]
where A~i~ are the Chebychev coefficients listed below and x= Fcalc/Fmax
Method = Robust Weighting (Prince, 1982)
W = [weight] * [1-(deltaF/6*sigmaF)^2^]^2^
A~i~ are:
0.295E+04 0.377E+04 0.217E+04 678. 93.9
;
_refine_ls_weighting_scheme calc
_refine_ls_wR_factor_all 0.1739
_refine_ls_wR_factor_gt 0.1689
_refine_ls_wR_factor_ref 0.1739
_reflns_limit_h_max 26
_reflns_limit_h_min 0
_reflns_limit_k_max 25
_reflns_limit_k_min 0
_reflns_limit_l_max 15
_reflns_limit_l_min 0
_reflns_number_gt 4493
_reflns_number_total 5276
_reflns_threshold_expression I>2.0\s(I)
_oxford_diffrn_Wilson_B_factor 2.10
_oxford_diffrn_Wilson_scale 0.25
_oxford_refine_ls_r_factor_ref 0.1141
_oxford_refine_ls_scale 1.194(8)
_oxford_reflns_number_all 5276
_oxford_reflns_threshold_expression_ref I>-10.0\s(I)
_oxford_structure_analysis_title 'smr265a in P m n a'
_cod_data_source_file c2ce25120e.txt
_cod_data_source_block complex4
_cod_original_sg_symbol_H-M 'P b n a '
_cod_database_code 7207997

loop_
_symmetry_equiv_pos_as_xyz
x,y,z
-x,-y,-z
-x,y+1/2,z
x,-y+1/2,-z
-x+1/2,-y,z+1/2
x+1/2,y,-z+1/2
-x+1/2,y+1/2,-z+1/2
x+1/2,-y+1/2,z+1/2

loop_
_atom_site_label
_atom_site_type_symbol
_atom_site_fract_x
_atom_site_fract_y
_atom_site_fract_z
_atom_site_U_iso_or_equiv
_atom_site_occupancy
_atom_site_adp_type
_atom_site_refinement_flags_posn
_atom_site_refinement_flags_adp
Tb1 Tb 0.66503(5) 0.7500 1.0000 0.0170 1.0000 Uani S T
O3 O 0.6238(6) 0.6485(6) 1.1033(9) 0.0227 1.0000 Uani . .
S3 S 0.6008(3) 0.6483(3) 1.2215(4) 0.0370 1.0000 Uani . .
C6 C 0.5240(10) 0.6023(19) 1.226(2) 0.0809 1.0000 Uani . U
H63 H 0.4994 0.6099 1.1589 0.1210 1.0000 Uiso R .
H62 H 0.4969 0.6191 1.2859 0.1210 1.0000 Uiso R .
H61 H 0.5330 0.5519 1.2347 0.1210 1.0000 Uiso R .
C5 C 0.6517(12) 0.587(2) 1.288(2) 0.0925 1.0000 Uani . U
H53 H 0.6940 0.6096 1.3085 0.1380 1.0000 Uiso R .
H52 H 0.6285 0.5697 1.3523 0.1380 1.0000 Uiso R .
H51 H 0.6610 0.5467 1.2401 0.1380 1.0000 Uiso R .
O4 O 0.5739(6) 0.7031(7) 0.8964(9) 0.0261 1.0000 Uani . .
S4 S 0.5079(2) 0.6693(2) 0.9393(3) 0.0231 1.0000 Uani . .
C8 C 0.5143(9) 0.5773(10) 0.9035(16) 0.0332 1.0000 Uani . .
H83 H 0.5530 0.5559 0.9402 0.0500 1.0000 Uiso R .
H82 H 0.5203 0.5726 0.8259 0.0501 1.0000 Uiso R .
H81 H 0.4733 0.5525 0.9250 0.0500 1.0000 Uiso R .
C7 C 0.4437(8) 0.6949(10) 0.8449(18) 0.0342 1.0000 Uani . .
H73 H 0.4313 0.7441 0.8575 0.0510 1.0000 Uiso R .
H72 H 0.4612 0.6897 0.7720 0.0510 1.0000 Uiso R .
H71 H 0.4040 0.6648 0.8540 0.0510 1.0000 Uiso R .
O2 O 0.7093(5) 0.7592(6) 1.1773(9) 0.0234 1.0000 Uani . .
S2 S 0.7508(2) 0.8139(2) 1.2426(4) 0.0233 1.0000 Uani . .
C4 C 0.7398(11) 0.7867(13) 1.3810(15) 0.0428 1.0000 Uani . .
H43 H 0.7533 0.7373 1.3886 0.0640 1.0000 Uiso R .
H42 H 0.7676 0.8162 1.4276 0.0640 1.0000 Uiso R .
H41 H 0.6923 0.7917 1.4010 0.0639 1.0000 Uiso R .
C3 C 0.7025(9) 0.8943(10) 1.2441(18) 0.0366 1.0000 Uani . .
H33 H 0.6973 0.9118 1.1708 0.0550 1.0000 Uiso R .
H32 H 0.7259 0.9297 1.2875 0.0550 1.0000 Uiso R .
H31 H 0.6580 0.8851 1.2750 0.0550 1.0000 Uiso R .
O1 O 0.7537(6) 0.8362(6) 1.0049(10) 0.0265 1.0000 Uani . .
S1 S 0.7844(2) 0.8747(2) 0.9078(4) 0.0259 1.0000 Uani . .
C2 C 0.8610(9) 0.8275(11) 0.8770(15) 0.0350 1.0000 Uani . .
H23 H 0.8501 0.7811 0.8479 0.0520 1.0000 Uiso R .
H22 H 0.8876 0.8219 0.9426 0.0520 1.0000 Uiso R .
H21 H 0.8870 0.8542 0.8242 0.0519 1.0000 Uiso R .
C1 C 0.8204(9) 0.9545(10) 0.9632(16) 0.0349 1.0000 Uani . .
H13 H 0.7846 0.9889 0.9764 0.0530 1.0000 Uiso R .
H12 H 0.8435 0.9440 1.0304 0.0529 1.0000 Uiso R .
H11 H 0.8526 0.9745 0.9119 0.0530 1.0000 Uiso R .
I1 I 0.53259(8) 0.7500 0.5000 0.0324 1.0000 Uani S T
I2 I 0.52718(7) 0.90240(7) 0.43974(11) 0.0402 1.0000 Uani . .
I3 I 0.34184(6) 0.58319(7) 1.07938(12) 0.0392 1.0000 Uani . .

loop_
_atom_site_aniso_label
_atom_site_aniso_U_11
_atom_site_aniso_U_22
_atom_site_aniso_U_33
_atom_site_aniso_U_23
_atom_site_aniso_U_13
_atom_site_aniso_U_12
Tb1 0.0144(4) 0.0195(5) 0.0169(5) 0.0018(4) 0.0000 0.0000
O3 0.020(5) 0.025(6) 0.022(6) 0.005(5) -0.006(5) -0.004(5)
S3 0.038(2) 0.054(3) 0.019(2) 0.011(2) -0.0086(19) -0.023(2)
C6 0.020(8) 0.17(2) 0.054(12) 0.033(16) 0.017(9) 0.000(12)
C5 0.036(9) 0.18(2) 0.065(12) 0.048(16) 0.016(9) 0.008(13)
O4 0.020(5) 0.038(7) 0.021(6) 0.006(5) 0.004(5) -0.007(5)
S4 0.0177(18) 0.0264(19) 0.025(2) 0.0038(17) 0.0004(16) -0.0038(16)
C8 0.030(9) 0.036(10) 0.033(10) -0.001(8) 0.000(8) 0.004(8)
C7 0.020(8) 0.026(9) 0.056(13) 0.005(9) -0.002(8) -0.007(7)
O2 0.024(5) 0.017(6) 0.029(6) 0.009(5) -0.007(5) -0.011(5)
S2 0.0218(18) 0.031(2) 0.0173(19) -0.0006(17) -0.0010(15) -0.0033(17)
C4 0.044(12) 0.064(14) 0.020(10) 0.002(10) 0.000(8) -0.008(11)
C3 0.023(8) 0.043(11) 0.044(11) -0.023(10) 0.003(8) -0.005(8)
O1 0.031(6) 0.031(6) 0.017(5) 0.005(5) 0.003(6) -0.001(5)
S1 0.0209(19) 0.036(2) 0.021(2) 0.0126(18) -0.0015(16) -0.0041(17)
C2 0.030(9) 0.051(12) 0.025(9) -0.009(9) 0.001(8) -0.002(9)
C1 0.029(9) 0.036(10) 0.040(11) -0.004(8) 0.006(8) -0.006(8)
I1 0.0206(7) 0.0360(9) 0.0406(10) -0.0112(8) 0.0000 0.0000
I2 0.0429(7) 0.0373(7) 0.0402(7) -0.0077(6) 0.0151(6) -0.0141(6)
I3 0.0234(5) 0.0362(6) 0.0581(8) 0.0025(6) 0.0037(6) 0.0030(5)

loop_
_atom_type_symbol
_atom_type_scat_dispersion_real
_atom_type_scat_dispersion_imag
_atom_type_scat_Cromer_Mann_a1
_atom_type_scat_Cromer_Mann_b1
_atom_type_scat_Cromer_Mann_a2
_atom_type_scat_Cromer_Mann_b2
_atom_type_scat_Cromer_Mann_a3
_atom_type_scat_Cromer_Mann_b3
_atom_type_scat_Cromer_Mann_a4
_atom_type_scat_Cromer_Mann_b4
_atom_type_scat_Cromer_Mann_c
_atom_type_scat_source
C 0.0033 0.0016 2.3100 20.8439 1.0200 10.2075 1.5886 0.5687 0.8650 51.6512 0.2156 'International Tables Vol C 4.2.6.8 and 6.1.1.4'
H 0.0000 0.0000 0.4930 10.5109 0.3229 26.1257 0.1402 3.1424 0.0408 57.7998 0.0030 'International Tables Vol C 4.2.6.8 and 6.1.1.4'
O 0.0106 0.0060 3.0485 13.2771 2.2868 5.7011 1.5463 0.3239 0.8670 32.9089 0.2508 'International Tables Vol C 4.2.6.8 and 6.1.1.4'
S 0.1246 0.1234 6.9053 1.4679 5.2034 22.2151 1.4379 0.2536 1.5863 56.1720 0.8669 'International Tables Vol C 4.2.6.8 and 6.1.1.4'
Cu 0.3201 1.2651 13.3380 3.5828 7.1676 0.2470 5.6158 11.3966 1.6735 64.8126 1.1910 'International Tables Vol C 4.2.6.8 and 6.1.1.4'
I -0.4742 1.8119 20.1472 4.3470 18.9949 0.3814 7.5138 27.7660 2.2735 66.8776 4.0712 'International Tables Vol C 4.2.6.8 and 6.1.1.4'
Tb -0.1723 4.1537 25.8976 2.2426 18.2185 0.1961 14.3167 12.6648 2.9535 115.3620 3.5822 'International Tables Vol C 4.2.6.8 and 6.1.1.4'

loop_
_geom_angle_atom_site_label_1
_geom_angle_site_symmetry_1
_geom_angle_atom_site_label_2
_geom_angle_atom_site_label_3
_geom_angle_site_symmetry_3
_geom_angle
_geom_angle_publ_flag
O3 4_567 Tb1 O1 4_567 139.8(4) yes
O3 4_567 Tb1 O4 4_567 74.9(4) yes
O1 4_567 Tb1 O4 4_567 145.1(4) yes
O3 4_567 Tb1 O2 4_567 72.2(4) yes
O1 4_567 Tb1 O2 4_567 69.9(4) yes
O4 4_567 Tb1 O2 4_567 143.6(4) yes
O3 4_567 Tb1 O3 . 141.0(5) yes
O1 4_567 Tb1 O3 . 74.0(4) yes
O4 4_567 Tb1 O3 . 75.9(4) yes
O2 4_567 Tb1 O3 . 123.5(4) yes
O3 4_567 Tb1 O4 . 75.9(4) yes
O1 4_567 Tb1 O4 . 106.7(4) yes
O4 4_567 Tb1 O4 . 81.8(6) yes
O2 4_567 Tb1 O4 . 75.7(4) yes
O3 . Tb1 O4 . 74.9(4) yes
O3 4_567 Tb1 O2 . 123.5(4) yes
O1 4_567 Tb1 O2 . 78.6(4) yes
O4 4_567 Tb1 O2 . 75.7(4) yes
O2 4_567 Tb1 O2 . 136.7(5) yes
O3 . Tb1 O2 . 72.2(4) yes
O3 4_567 Tb1 O1 . 74.0(4) yes
O1 4_567 Tb1 O1 . 85.8(5) yes
O4 4_567 Tb1 O1 . 106.7(4) yes
O2 4_567 Tb1 O1 . 78.6(4) yes
O3 . Tb1 O1 . 139.8(4) yes
O4 . Tb1 O2 . 143.6(4) yes
O4 . Tb1 O1 . 145.1(4) yes
O2 . Tb1 O1 . 69.9(4) yes
Tb1 . O3 S3 . 127.0(7) yes
O3 . S3 C6 . 106.6(10) yes
O3 . S3 C5 . 106.3(11) yes
C6 . S3 C5 . 98.9(14) yes
S3 . C6 H63 . 109.6 no
S3 . C6 H62 . 109.7 no
H63 . C6 H62 . 109.4 no
S3 . C6 H61 . 109.3 no
H63 . C6 H61 . 109.5 no
H62 . C6 H61 . 109.3 no
S3 . C5 H53 . 108.8 no
S3 . C5 H52 . 109.5 no
H53 . C5 H52 . 109.6 no
S3 . C5 H51 . 109.6 no
H53 . C5 H51 . 109.9 no
H52 . C5 H51 . 109.4 no
Tb1 . O4 S4 . 127.3(7) yes
O4 . S4 C8 . 104.8(8) yes
O4 . S4 C7 . 105.1(8) yes
C8 . S4 C7 . 98.6(9) yes
S4 . C8 H83 . 109.8 no
S4 . C8 H82 . 109.9 no
H83 . C8 H82 . 109.1 no
S4 . C8 H81 . 109.8 no
H83 . C8 H81 . 109.1 no
H82 . C8 H81 . 109.2 no
S4 . C7 H73 . 109.4 no
S4 . C7 H72 . 109.2 no
H73 . C7 H72 . 109.5 no
S4 . C7 H71 . 109.7 no
H73 . C7 H71 . 109.5 no
H72 . C7 H71 . 109.5 no
Tb1 . O2 S2 . 136.8(6) yes
O2 . S2 C4 . 104.1(9) yes
O2 . S2 C3 . 106.7(7) yes
C4 . S2 C3 . 99.6(11) yes
S2 . C4 H43 . 109.4 no
S2 . C4 H42 . 109.5 no
H43 . C4 H42 . 109.6 no
S2 . C4 H41 . 109.4 no
H43 . C4 H41 . 109.4 no
H42 . C4 H41 . 109.6 no
S2 . C3 H33 . 109.5 no
S2 . C3 H32 . 109.4 no
H33 . C3 H32 . 109.5 no
S2 . C3 H31 . 109.5 no
H33 . C3 H31 . 109.4 no
H32 . C3 H31 . 109.5 no
Tb1 . O1 S1 . 126.3(7) yes
O1 . S1 C2 . 105.5(8) yes
O1 . S1 C1 . 104.7(8) yes
C2 . S1 C1 . 99.4(9) yes
S1 . C2 H23 . 109.8 no
S1 . C2 H22 . 109.3 no
H23 . C2 H22 . 109.3 no
S1 . C2 H21 . 109.4 no
H23 . C2 H21 . 109.5 no
H22 . C2 H21 . 109.5 no
S1 . C1 H13 . 109.6 no
S1 . C1 H12 . 109.9 no
H13 . C1 H12 . 109.5 no
S1 . C1 H11 . 109.4 no
H13 . C1 H11 . 109.0 no
H12 . C1 H11 . 109.4 no
I2 4_566 I1 I2 . 175.88(8) yes

loop_
_geom_bond_atom_site_label_1
_geom_bond_atom_site_label_2
_geom_bond_site_symmetry_2
_geom_bond_distance
_geom_bond_publ_flag
Tb1 O3 4_567 2.408(11) yes
Tb1 O1 4_567 2.357(11) yes
Tb1 O4 4_567 2.349(11) yes
Tb1 O2 4_567 2.338(11) yes
Tb1 O3 . 2.408(11) yes
Tb1 O4 . 2.349(11) yes
Tb1 O2 . 2.338(11) yes
Tb1 O1 . 2.357(11) yes
O3 S3 . 1.513(12) yes
S3 C6 . 1.72(2) yes
S3 C5 . 1.72(3) yes
C6 H63 . 0.956 no
C6 H62 . 0.958 no
C6 H61 . 0.959 no
C5 H53 . 0.961 no
C5 H52 . 0.961 no
C5 H51 . 0.963 no
O4 S4 . 1.524(11) yes
S4 C8 . 1.770(19) yes
S4 C7 . 1.766(19) yes
C8 H83 . 0.962 no
C8 H82 . 0.960 no
C8 H81 . 0.959 no
C7 H73 . 0.959 no
C7 H72 . 0.959 no
C7 H71 . 0.960 no
O2 S2 . 1.525(11) yes
S2 C4 . 1.778(19) yes
S2 C3 . 1.768(19) yes
C4 H43 . 0.960 no
C4 H42 . 0.959 no
C4 H41 . 0.960 no
C3 H33 . 0.959 no
C3 H32 . 0.960 no
C3 H31 . 0.959 no
O1 S1 . 1.509(12) yes
S1 C2 . 1.771(18) yes
S1 C1 . 1.776(18) yes
C2 H23 . 0.958 no
C2 H22 . 0.960 no
C2 H21 . 0.957 no
C1 H13 . 0.959 no
C1 H12 . 0.957 no
C1 H11 . 0.962 no
I1 I2 4_566 2.9302(14) yes
I1 I2 . 2.9302(14) yes
